data_1537120
loop_
_publ_author_name
'Fritsch, V.'
'Bobev, S.'
'Thompson, J.D.'
'Sarrao, J.L.'

_publ_section_title
;
 Antiferromagnetic order in Ce3 Ni(2+x) Si(8-x)
;
_journal_name_full 'Journal of Alloys Compd.'
_journal_page_first 28
_journal_page_last 33
_journal_volume 388
_journal_year 2005
_chemical_formula_sum 'Ce3 Ni3.1 Si6.9'
_chemical_name_systematic 'Ce3 Ni3.10 Si6.90'
_space_group_IT_number 65
_symmetry_space_group_name_Hall '-C 2 2'
_symmetry_space_group_name_H-M 'C m m m'
_cell_angle_alpha 90
_cell_angle_beta 90
_cell_angle_gamma 90
_cell_formula_units_Z 2
_cell_length_a 4.0935
_cell_length_b 25.984
_cell_length_c 4.1746
_cell_volume 444.033
_citation_journal_id_ASTM JALCEU
_cod_data_source_file Fritsch_JALCEU_2005_1446.cif
_cod_data_source_block Ce3Ni3.1Si6.9
_cod_original_cell_volume 444.0334
_cod_database_code 1537120

loop_
_symmetry_equiv_pos_as_xyz
x,y,z
-x,-y,z
x,-y,-z
-x,y,-z
-x,-y,-z
x,y,-z
-x,y,z
x,-y,z
x+1/2,y+1/2,z
-x+1/2,-y+1/2,z
x+1/2,-y+1/2,-z
-x+1/2,y+1/2,-z
-x+1/2,-y+1/2,-z
x+1/2,y+1/2,-z
-x+1/2,y+1/2,z
x+1/2,-y+1/2,z

loop_
_atom_site_label
_atom_site_type_symbol
_atom_site_fract_x
_atom_site_fract_y
_atom_site_fract_z
_atom_site_occupancy
_atom_site_U_iso_or_equiv
Ni1 Ni 0 0.13413 0 1 0.0
Ni2 Ni 0 0.45388 0.5 0.562 0.0
Si4 Si 0 0.45388 0.5 0.438 0.0
Ce2 Ce 0 0.31608 0.5 1 0.0
Si3 Si 0 0.09338 0.5 1 0.0
Si1 Si 0 0.40742 0 1 0.0
Si2 Si 0 0.2242 0 1 0.0
Ce1 Ce 0 0 0 1 0.0
